data_4302414
loop_
_publ_author_name
'Duane C. Wilson'
'Shengming Liu'
'Xuenian Chen'
'Edward A. Meyers'
'Xiaoguang Bao'
'Andrey V. Prosvirin'
'Kim R. Dunbar'
'Christopher M. Hadad'
'Sheldon G. Shore'

_publ_section_title
;
Water-Free Rare Earth-Prussian Blue Type Analogues: Synthesis, Structure,
Computational Analysis, and Magnetic Data of {LnIII(DMF)6FeIII(CN)6}\\infty (Ln
= Rare Earths Excluding Pm)
;
_journal_name_full 'Inorganic Chemistry'
_journal_page_first 5725
_journal_page_last 5735
_journal_paper_doi 10.1021/ic8022369
_journal_volume 48
_journal_year 2009
_chemical_formula_moiety 'C24 H42 Fe N12 O6 Sm'
_chemical_formula_sum 'C24 H42 Fe N12 O6 Sm'
_chemical_formula_weight 800.90
_chemical_melting_point ?
_chemical_name_common
; 
 Sm(DMF)6Fe(CN)6 
;
_chemical_name_systematic
; 
 hexakis(N,N-dimethylformamide)Samarium(III) hexacyanoferrate(III) 
;
_space_group_IT_number 15
_symmetry_cell_setting monoclinic
_symmetry_space_group_name_Hall '-C 2yc'
_symmetry_space_group_name_H-M 'C 1 2/c 1'
_atom_sites_solution_hydrogens geom
_atom_sites_solution_primary direct
_atom_sites_solution_secondary difmap
_audit_creation_method SHELXL-97
_cell_angle_alpha 90.00
_cell_angle_beta 111.98(3)
_cell_angle_gamma 90.00
_cell_formula_units_Z 4
_cell_length_a 19.651(4)
_cell_length_b 10.348(2)
_cell_length_c 18.244(4)
_cell_measurement_temperature 95(2)
_cell_volume 3440.2(14)
_computing_cell_refinement 'SAINT (Bruker, 2003)'
_computing_data_collection 'SMART (Bruker, 2001)'
_computing_data_reduction 'SAINT (Bruker, 2003)'
_computing_molecular_graphics 'Bruker SHELXTL'
_computing_publication_material 'Bruker SHELXTL'
_computing_structure_refinement 'SHELXL-97 (Sheldrick, 1997)'
_computing_structure_solution 'SIR-2004 (Burla et al., 2005)'
_diffrn_ambient_temperature 95(2)
_diffrn_detector 'CCD area detector'
_diffrn_detector_area_resol_mean 44.52
_diffrn_detector_type 'Bruker SMART 6000'
_diffrn_measured_fraction_theta_full 0.978
_diffrn_measured_fraction_theta_max 0.978
_diffrn_measurement_details '0.5 degree frames measured for 1 seconds each'
_diffrn_measurement_device 'three-circle goniometer with fixed chi'
_diffrn_measurement_device_type 'Bruker Platform goniometer'
_diffrn_measurement_method 'omega and phi scans'
_diffrn_radiation_monochromator 'diamond 1 1 1'
_diffrn_radiation_source synchrotron
_diffrn_radiation_type synchrotron
_diffrn_radiation_wavelength 0.43321
_diffrn_reflns_av_R_equivalents 0.0663
_diffrn_reflns_av_sigmaI/netI 0.0417
_diffrn_reflns_limit_h_max 28
_diffrn_reflns_limit_h_min -27
_diffrn_reflns_limit_k_max 14
_diffrn_reflns_limit_k_min -14
_diffrn_reflns_limit_l_max 25
_diffrn_reflns_limit_l_min -25
_diffrn_reflns_number 36193
_diffrn_reflns_theta_full 18.07
_diffrn_reflns_theta_max 18.07
_diffrn_reflns_theta_min 1.36
_exptl_absorpt_coefficient_mu 0.519
_exptl_absorpt_correction_T_max 0.9948
_exptl_absorpt_correction_T_min 0.9548
_exptl_absorpt_correction_type multi-scan
_exptl_absorpt_process_details 'SADABS, R. Blessing; 1995'
_exptl_crystal_colour yellow
_exptl_crystal_density_diffrn 1.546
_exptl_crystal_density_meas ?
_exptl_crystal_density_method .
_exptl_crystal_description 'flat needle'
_exptl_crystal_F_000 1624
_exptl_crystal_size_max 0.09
_exptl_crystal_size_mid 0.03
_exptl_crystal_size_min 0.01
_refine_diff_density_max 3.298
_refine_diff_density_min -2.546
_refine_diff_density_rms 0.334
_refine_ls_extinction_method none
_refine_ls_goodness_of_fit_ref 1.126
_refine_ls_hydrogen_treatment constr
_refine_ls_matrix_type full
_refine_ls_number_parameters 207
_refine_ls_number_reflns 5175
_refine_ls_number_restraints 0
_refine_ls_restrained_S_all 1.126
_refine_ls_R_factor_all 0.0477
_refine_ls_R_factor_gt 0.0366
_refine_ls_shift/su_max 0.000
_refine_ls_shift/su_mean 0.000
_refine_ls_structure_factor_coef Fsqd
_refine_ls_weighting_details 'calc w=1/[\s^2^(Fo^2^)+(0.0773P)^2^+0.0000P] where P=(Fo^2^+2Fc^2^)/3'
_refine_ls_weighting_scheme calc
_refine_ls_wR_factor_gt 0.0933
_refine_ls_wR_factor_ref 0.1153
_reflns_number_gt 4525
_reflns_number_total 5175
_reflns_threshold_expression >2sigma(I)
_cod_data_source_file ic8022369_si_002_01.cif
_cod_data_source_block 1
_cod_depositor_comments
;
The following automatic conversions were performed:

'_chemical_melting_point' value 'not measured' was changed to '?' -
the value is undefined or not given.

Automatic conversion script
Id: cif_fix_values 1646 2011-03-28 12:23:43Z adriana 
;
_cod_database_code 4302414

loop_
_symmetry_equiv_pos_as_xyz
'x, y, z'
'-x, y, -z+1/2'
'x+1/2, y+1/2, z'
'-x+1/2, y+1/2, -z+1/2'
'-x, -y, -z'
'x, -y, z-1/2'
'-x+1/2, -y+1/2, -z'
'x+1/2, -y+1/2, z-1/2'

loop_
_atom_site_label
_atom_site_type_symbol
_atom_site_fract_x
_atom_site_fract_y
_atom_site_fract_z
_atom_site_U_iso_or_equiv
_atom_site_adp_type
_atom_site_occupancy
_atom_site_symmetry_multiplicity
_atom_site_calc_flag
_atom_site_refinement_flags
_atom_site_disorder_assembly
_atom_site_disorder_group
Sm1 Sm 0.5000 0.077732(19) 0.2500 0.00682(8) Uani 1 2 d S . .
Fe1 Fe 0.2500 0.2500 0.0000 0.00852(13) Uani 1 2 d S . .
C1 C 0.33646(18) 0.1931(3) 0.08587(19) 0.0111(6) Uani 1 1 d . . .
N1 N 0.38803(16) 0.1592(3) 0.13770(17) 0.0136(5) Uani 1 1 d . . .
C2 C 0.23589(19) 0.3822(3) 0.06968(19) 0.0133(6) Uani 1 1 d . . .
N2 N 0.22887(19) 0.4612(3) 0.11168(19) 0.0195(6) Uani 1 1 d . . .
C3 C 0.19165(19) 0.1262(3) 0.0333(2) 0.0141(6) Uani 1 1 d . . .
N3 N 0.1571(2) 0.0516(3) 0.0518(2) 0.0224(7) Uani 1 1 d . . .
O1 O 0.41189(15) -0.0947(2) 0.21023(15) 0.0153(5) Uani 1 1 d . . .
C11 C 0.35587(19) -0.1093(3) 0.22609(19) 0.0134(6) Uani 1 1 d . . .
H11 H 0.3561 -0.0755 0.2746 0.016 Uiso 1 1 calc R . .
N11 N 0.29640(16) -0.1692(3) 0.17899(16) 0.0135(5) Uani 1 1 d . . .
C12 C 0.2902(2) -0.2159(4) 0.1010(2) 0.0180(7) Uani 1 1 d . . .
H12A H 0.2550 -0.1622 0.0600 0.027 Uiso 1 1 calc R . .
H12B H 0.2732 -0.3057 0.0944 0.027 Uiso 1 1 calc R . .
H12C H 0.3383 -0.2110 0.0965 0.027 Uiso 1 1 calc R . .
C13 C 0.2325(2) -0.1834(4) 0.2006(2) 0.0220(7) Uani 1 1 d . . .
H13A H 0.2442 -0.1511 0.2545 0.033 Uiso 1 1 calc R . .
H13B H 0.2188 -0.2748 0.1981 0.033 Uiso 1 1 calc R . .
H13C H 0.1914 -0.1337 0.1638 0.033 Uiso 1 1 calc R . .
O2 O 0.54607(15) 0.2559(2) 0.20003(14) 0.0154(5) Uani 1 1 d . . .
C21 C 0.57864(19) 0.3586(3) 0.22875(19) 0.0122(6) Uani 1 1 d . . .
H21 H 0.6185 0.3553 0.2784 0.015 Uiso 1 1 calc R . .
N21 N 0.56010(18) 0.4716(3) 0.19313(18) 0.0157(6) Uani 1 1 d . . .
C22 C 0.6044(2) 0.5861(3) 0.2264(2) 0.0230(8) Uani 1 1 d . . .
H22A H 0.6423 0.5645 0.2778 0.035 Uiso 1 1 calc R . .
H22B H 0.5728 0.6546 0.2332 0.035 Uiso 1 1 calc R . .
H22C H 0.6277 0.6160 0.1905 0.035 Uiso 1 1 calc R . .
C23 C 0.4994(2) 0.4843(4) 0.1178(2) 0.0240(8) Uani 1 1 d . . .
H23A H 0.5185 0.4902 0.0754 0.036 Uiso 1 1 calc R . .
H23B H 0.4715 0.5627 0.1182 0.036 Uiso 1 1 calc R . .
H23C H 0.4673 0.4088 0.1090 0.036 Uiso 1 1 calc R . .
O3 O 0.51279(13) -0.0086(2) 0.13202(13) 0.0127(4) Uani 1 1 d . . .
C31 C 0.4627(2) -0.0593(3) 0.07470(19) 0.0117(6) Uani 1 1 d . . .
H31 H 0.4137 -0.0335 0.0650 0.014 Uiso 1 1 calc R . .
N31 N 0.47296(15) -0.1462(3) 0.02669(16) 0.0110(5) Uani 1 1 d . . .
C32 C 0.4114(2) -0.2016(3) -0.0374(2) 0.0155(6) Uani 1 1 d . . .
H32A H 0.4069 -0.2933 -0.0267 0.023 Uiso 1 1 calc R . .
H32B H 0.4195 -0.1927 -0.0870 0.023 Uiso 1 1 calc R . .
H32C H 0.3663 -0.1562 -0.0419 0.023 Uiso 1 1 calc R . .
C33 C 0.54599(19) -0.1924(3) 0.0364(2) 0.0152(6) Uani 1 1 d . . .
H33A H 0.5831 -0.1368 0.0740 0.023 Uiso 1 1 calc R . .
H33B H 0.5516 -0.1903 -0.0147 0.023 Uiso 1 1 calc R . .
H33C H 0.5522 -0.2813 0.0565 0.023 Uiso 1 1 calc R . .

loop_
_atom_site_aniso_label
_atom_site_aniso_U_11
_atom_site_aniso_U_22
_atom_site_aniso_U_33
_atom_site_aniso_U_23
_atom_site_aniso_U_13
_atom_site_aniso_U_12
Sm1 0.00566(13) 0.00321(11) 0.00890(11) 0.000 -0.00038(8) 0.000
Fe1 0.0067(3) 0.0057(3) 0.0104(3) 0.00087(19) 0.0001(2) 0.0016(2)
C1 0.0108(15) 0.0065(12) 0.0144(13) -0.0006(10) 0.0028(12) 0.0011(10)
N1 0.0107(14) 0.0109(12) 0.0153(12) -0.0013(9) 0.0005(10) 0.0020(10)
C2 0.0101(16) 0.0119(13) 0.0148(14) 0.0020(11) 0.0011(12) 0.0012(11)
N2 0.0203(17) 0.0145(13) 0.0210(14) -0.0015(11) 0.0047(13) 0.0039(12)
C3 0.0113(16) 0.0109(13) 0.0171(14) 0.0011(11) 0.0018(12) 0.0026(11)
N3 0.0209(18) 0.0155(13) 0.0317(17) 0.0057(12) 0.0110(14) 0.0026(12)
O1 0.0136(12) 0.0113(10) 0.0191(11) -0.0001(8) 0.0040(10) -0.0048(9)
C11 0.0148(17) 0.0073(12) 0.0155(14) 0.0011(10) 0.0026(12) 0.0000(11)
N11 0.0124(14) 0.0128(12) 0.0139(12) -0.0021(9) 0.0032(11) -0.0038(10)
C12 0.0178(18) 0.0189(16) 0.0156(15) -0.0050(12) 0.0042(13) -0.0047(13)
C13 0.0138(18) 0.0312(19) 0.0213(17) -0.0033(14) 0.0068(14) -0.0058(15)
O2 0.0192(14) 0.0104(10) 0.0148(11) -0.0008(8) 0.0042(10) -0.0053(9)
C21 0.0131(16) 0.0093(13) 0.0147(14) 0.0002(10) 0.0056(12) -0.0019(11)
N21 0.0181(16) 0.0085(12) 0.0178(13) -0.0005(10) 0.0035(11) -0.0022(10)
C22 0.027(2) 0.0083(14) 0.0282(18) -0.0009(12) 0.0037(16) -0.0058(13)
C23 0.026(2) 0.0164(16) 0.0211(17) 0.0032(13) -0.0006(15) 0.0019(14)
O3 0.0120(12) 0.0109(10) 0.0124(10) -0.0027(8) 0.0015(9) -0.0007(8)
C31 0.0143(16) 0.0062(12) 0.0141(13) 0.0020(10) 0.0048(12) 0.0002(10)
N31 0.0084(13) 0.0095(11) 0.0139(12) -0.0012(9) 0.0028(10) -0.0006(9)
C32 0.0143(17) 0.0127(14) 0.0166(14) -0.0050(11) 0.0026(13) -0.0036(12)
C33 0.0113(16) 0.0140(14) 0.0197(15) -0.0008(11) 0.0052(13) 0.0026(11)

loop_
_atom_type_symbol
_atom_type_description
_atom_type_scat_dispersion_real
_atom_type_scat_dispersion_imag
_atom_type_scat_source
C C 0.0000 0.0010 'International Tables Vol C Tables 4.2.6.8 and 6.1.1.4'
H H 0.0000 0.0000 'International Tables Vol C Tables 4.2.6.8 and 6.1.1.4'
N N 0.0010 0.0010 'International Tables Vol C Tables 4.2.6.8 and 6.1.1.4'
O O 0.0020 0.0020 'International Tables Vol C Tables 4.2.6.8 and 6.1.1.4'
Fe Fe 0.2130 0.3350 'International Tables Vol C Tables 4.2.6.8 and 6.1.1.4'
Sm Sm -0.7810 1.4540 'International Tables Vol C Tables 4.2.6.8 and 6.1.1.4'

loop_
_geom_angle_atom_site_label_1
_geom_angle_atom_site_label_2
_geom_angle_atom_site_label_3
_geom_angle
_geom_angle_site_symmetry_1
_geom_angle_site_symmetry_3
_geom_angle_publ_flag
O2 Sm1 O2 78.49(12) . 2_655 ?
O2 Sm1 O1 142.58(9) . . ?
O2 Sm1 O1 110.89(9) 2_655 . ?
O2 Sm1 O1 110.89(9) . 2_655 ?
O2 Sm1 O1 142.58(9) 2_655 2_655 ?
O1 Sm1 O1 84.04(13) . 2_655 ?
O2 Sm1 O3 76.43(8) . . ?
O2 Sm1 O3 143.57(8) 2_655 . ?
O1 Sm1 O3 76.17(9) . . ?
O1 Sm1 O3 72.08(8) 2_655 . ?
O2 Sm1 O3 143.57(8) . 2_655 ?
O2 Sm1 O3 76.43(8) 2_655 2_655 ?
O1 Sm1 O3 72.08(9) . 2_655 ?
O1 Sm1 O3 76.17(9) 2_655 2_655 ?
O3 Sm1 O3 136.82(11) . 2_655 ?
O2 Sm1 N1 73.23(9) . 2_655 ?
O2 Sm1 N1 76.80(9) 2_655 2_655 ?
O1 Sm1 N1 143.51(9) . 2_655 ?
O1 Sm1 N1 72.06(9) 2_655 2_655 ?
O3 Sm1 N1 119.61(9) . 2_655 ?
O3 Sm1 N1 75.62(9) 2_655 2_655 ?
O2 Sm1 N1 76.80(9) . . ?
O2 Sm1 N1 73.23(9) 2_655 . ?
O1 Sm1 N1 72.06(9) . . ?
O1 Sm1 N1 143.51(9) 2_655 . ?
O3 Sm1 N1 75.62(9) . . ?
O3 Sm1 N1 119.61(9) 2_655 . ?
N1 Sm1 N1 141.00(13) 2_655 . ?
C1 Fe1 C1 180.0(3) . 7 ?
C1 Fe1 C2 91.04(13) . 7 ?
C1 Fe1 C2 88.96(13) 7 7 ?
C1 Fe1 C2 88.96(13) . . ?
C1 Fe1 C2 91.04(13) 7 . ?
C2 Fe1 C2 180.0(2) 7 . ?
C1 Fe1 C3 90.67(14) . 7 ?
C1 Fe1 C3 89.33(14) 7 7 ?
C2 Fe1 C3 90.81(14) 7 7 ?
C2 Fe1 C3 89.19(14) . 7 ?
C1 Fe1 C3 89.33(14) . . ?
C1 Fe1 C3 90.67(14) 7 . ?
C2 Fe1 C3 89.19(14) 7 . ?
C2 Fe1 C3 90.81(14) . . ?
C3 Fe1 C3 180.0(2) 7 . ?
N1 C1 Fe1 179.5(3) . . ?
C1 N1 Sm1 178.2(3) . . ?
N2 C2 Fe1 178.8(3) . . ?
N3 C3 Fe1 178.7(3) . . ?
C11 O1 Sm1 128.2(2) . . ?
O1 C11 N11 123.3(3) . . ?
C11 N11 C13 121.0(3) . . ?
C11 N11 C12 121.3(3) . . ?
C13 N11 C12 117.6(3) . . ?
C21 O2 Sm1 134.9(2) . . ?
O2 C21 N21 122.9(3) . . ?
C21 N21 C23 121.7(3) . . ?
C21 N21 C22 120.1(3) . . ?
C23 N21 C22 118.1(3) . . ?
C31 O3 Sm1 125.8(2) . . ?
O3 C31 N31 124.8(3) . . ?
C31 N31 C32 121.0(3) . . ?
C31 N31 C33 122.0(3) . . ?
C32 N31 C33 117.0(3) . . ?

loop_
_geom_bond_atom_site_label_1
_geom_bond_atom_site_label_2
_geom_bond_distance
_geom_bond_site_symmetry_2
_geom_bond_publ_flag
Sm1 O2 2.381(2) . ?
Sm1 O2 2.381(2) 2_655 ?
Sm1 O1 2.401(2) . ?
Sm1 O1 2.401(2) 2_655 ?
Sm1 O3 2.429(2) . ?
Sm1 O3 2.429(2) 2_655 ?
Sm1 N1 2.525(3) 2_655 ?
Sm1 N1 2.525(3) . ?
Fe1 C1 1.922(3) . ?
Fe1 C1 1.922(3) 7 ?
Fe1 C2 1.957(3) 7 ?
Fe1 C2 1.957(3) . ?
Fe1 C3 1.961(3) 7 ?
Fe1 C3 1.961(3) . ?
C1 N1 1.152(4) . ?
C2 N2 1.163(5) . ?
C3 N3 1.159(5) . ?
O1 C11 1.248(4) . ?
C11 N11 1.318(4) . ?
N11 C13 1.458(4) . ?
N11 C12 1.463(4) . ?
O2 C21 1.250(4) . ?
C21 N21 1.320(4) . ?
N21 C23 1.449(5) . ?
N21 C22 1.461(4) . ?
O3 C31 1.252(4) . ?
C31 N31 1.322(4) . ?
N31 C32 1.449(4) . ?
N31 C33 1.459(4) . ?
